data_1503818
loop_
_publ_author_name
'Uchida, Takuya'
'Rodriquez, Manuela'
'Schreiber, Stuart L.'

_publ_section_title
;
 Skeletally diverse small molecules using a build/couple/pair strategy.
;
_journal_issue 7
_journal_name_full 'Organic letters'
_journal_page_first 1559
_journal_page_last 1562
_journal_paper_doi 10.1021/ol900173t
_journal_volume 11
_journal_year 2009
_chemical_formula_moiety 'C31 H34 N2 O6'
_chemical_formula_sum 'C31 H34 N2 O6'
_chemical_formula_weight 530.60
_space_group_IT_number 14
_symmetry_cell_setting monoclinic
_symmetry_Int_Tables_number 14
_symmetry_space_group_name_Hall '-P 2yn'
_symmetry_space_group_name_H-M 'P 1 21/n 1'
_atom_sites_solution_hydrogens geom
_atom_sites_solution_primary direct
_atom_sites_solution_secondary difmap
_audit_creation_method SHELXL-97
_cell_angle_alpha 90.00
_cell_angle_beta 99.441(2)
_cell_angle_gamma 90.00
_cell_formula_units_Z 4
_cell_length_a 10.7471(14)
_cell_length_b 16.829(2)
_cell_length_c 15.162(2)
_cell_measurement_reflns_used 1007
_cell_measurement_temperature 193(2)
_cell_measurement_theta_max 21.63
_cell_measurement_theta_min 2.42
_cell_volume 2705.1(6)
_computing_cell_refinement 'Bruker SMART'
_computing_data_collection 'Bruker SMART'
_computing_data_reduction 'Bruker SAINT'
_computing_molecular_graphics 'Bruker SHELXTL'
_computing_publication_material 'Bruker SHELXTL'
_computing_structure_refinement 'SHELXL-97 (Sheldrick, 2008)'
_computing_structure_solution 'SHELXS-97 (Sheldrick, 2008)'
_diffrn_ambient_temperature 193(2)
_diffrn_detector_area_resol_mean 836.6
_diffrn_measured_fraction_theta_full 1.000
_diffrn_measured_fraction_theta_max 1.000
_diffrn_measurement_device_type 'Bruker CCD'
_diffrn_measurement_method '\w, 0.3 deg'
_diffrn_radiation_monochromator graphite
_diffrn_radiation_probe x-ray
_diffrn_radiation_type MoK\a
_diffrn_radiation_wavelength 0.71073
_diffrn_reflns_av_R_equivalents 0.1099
_diffrn_reflns_av_sigmaI/netI 0.1693
_diffrn_reflns_limit_h_max 12
_diffrn_reflns_limit_h_min -7
_diffrn_reflns_limit_k_max 20
_diffrn_reflns_limit_k_min -19
_diffrn_reflns_limit_l_max 17
_diffrn_reflns_limit_l_min -18
_diffrn_reflns_number 14446
_diffrn_reflns_theta_full 25.00
_diffrn_reflns_theta_max 25.00
_diffrn_reflns_theta_min 1.82
_diffrn_source 'fine-focus sealed tube'
_exptl_absorpt_coefficient_mu 0.090
_exptl_absorpt_correction_T_max 0.9973
_exptl_absorpt_correction_T_min 0.9848
_exptl_absorpt_correction_type multi-scan
_exptl_absorpt_process_details SADABS
_exptl_crystal_colour colorless
_exptl_crystal_density_diffrn 1.303
_exptl_crystal_density_method 'not measured'
_exptl_crystal_description plate
_exptl_crystal_F_000 1128
_exptl_crystal_size_max 0.17
_exptl_crystal_size_mid 0.17
_exptl_crystal_size_min 0.03
_refine_diff_density_max 0.217
_refine_diff_density_min -0.211
_refine_diff_density_rms 0.051
_refine_ls_extinction_method none
_refine_ls_goodness_of_fit_ref 0.958
_refine_ls_hydrogen_treatment constr
_refine_ls_matrix_type full
_refine_ls_number_parameters 356
_refine_ls_number_reflns 4753
_refine_ls_number_restraints 0
_refine_ls_restrained_S_all 0.958
_refine_ls_R_factor_all 0.1669
_refine_ls_R_factor_gt 0.0502
_refine_ls_shift/su_max 0.000
_refine_ls_shift/su_mean 0.000
_refine_ls_structure_factor_coef Fsqd
_refine_ls_weighting_details 'calc w=1/[\s^2^(Fo^2^)+(0.0110P)^2^+0.0000P] where P=(Fo^2^+2Fc^2^)/3'
_refine_ls_weighting_scheme calc
_refine_ls_wR_factor_gt 0.0669
_refine_ls_wR_factor_ref 0.0827
_reflns_number_gt 1989
_reflns_number_total 4753
_reflns_threshold_expression >2sigma(I)
_cod_data_source_file ol900173t_si_001.cif
_cod_data_source_block sls123t
_cod_depositor_comments
;
The following automatic conversions were performed:

'_exptl_absorpt_correction_type' value 'Multi-scan' changed to
'multi-scan' according to
/home/saulius/struct/CIF-dictionaries/cif_core.dic dictionary named
'cif_core.dic' version 2.4.2 from 2011-04-26.

Automatic conversion script
Id: cif_fix_values 1715 2011-07-08 13:25:40Z adriana 
;
_cod_original_sg_symbol_H-M 'P 21/n'
_cod_database_code 1503818

loop_
_symmetry_equiv_pos_as_xyz
'x, y, z'
'-x+1/2, y+1/2, -z+1/2'
'-x, -y, -z'
'x-1/2, -y-1/2, z-1/2'

loop_
_atom_site_label
_atom_site_type_symbol
_atom_site_fract_x
_atom_site_fract_y
_atom_site_fract_z
_atom_site_U_iso_or_equiv
_atom_site_adp_type
_atom_site_occupancy
_atom_site_symmetry_multiplicity
_atom_site_calc_flag
_atom_site_refinement_flags
C1 C 0.1746(3) 0.51806(18) 0.5342(2) 0.0276(9) Uani 1 1 d .
H1 H 0.1429 0.4863 0.5773 0.033 Uiso 1 1 calc R
C2 C 0.1337(3) 0.5958(2) 0.5202(2) 0.0274(9) Uani 1 1 d .
C3 C 0.1784(3) 0.6426(2) 0.4554(2) 0.0305(9) Uani 1 1 d .
C4 C 0.2653(3) 0.61053(18) 0.4069(2) 0.0315(9) Uani 1 1 d .
H4 H 0.2964 0.6417 0.3631 0.038 Uiso 1 1 calc R
C5 C 0.3070(3) 0.53226(19) 0.4226(2) 0.0263(9) Uani 1 1 d .
C6 C 0.2616(3) 0.48600(19) 0.4855(2) 0.0236(8) Uani 1 1 d .
C7 C 0.3113(3) 0.40069(18) 0.4959(2) 0.0249(8) Uani 1 1 d .
H7 H 0.4034 0.4030 0.5205 0.030 Uiso 1 1 calc R
C8 C 0.3335(3) 0.41395(17) 0.3330(2) 0.0343(9) Uani 1 1 d .
H8A H 0.2580 0.4260 0.2883 0.041 Uiso 1 1 calc R
H8B H 0.3932 0.3836 0.3028 0.041 Uiso 1 1 calc R
C9 C 0.3950(3) 0.49104(17) 0.3693(2) 0.0329(9) Uani 1 1 d .
H9A H 0.4766 0.4799 0.4079 0.039 Uiso 1 1 calc R
H9B H 0.4109 0.5255 0.3194 0.039 Uiso 1 1 calc R
C10 C 0.2471(3) 0.34959(17) 0.55885(19) 0.0233(8) Uani 1 1 d .
H10 H 0.1555 0.3637 0.5479 0.028 Uiso 1 1 calc R
C11 C 0.2564(3) 0.26147(17) 0.54065(19) 0.0257(8) Uani 1 1 d .
H11 H 0.2015 0.2323 0.5770 0.031 Uiso 1 1 calc R
C12 C 0.2390(3) 0.2947(2) 0.3795(2) 0.0275(9) Uani 1 1 d .
C13 C 0.1516(3) 0.16971(19) 0.4215(2) 0.0265(9) Uani 1 1 d .
C14 C 0.2236(3) 0.10792(19) 0.3957(2) 0.0359(9) Uani 1 1 d .
H14 H 0.3106 0.1156 0.3937 0.043 Uiso 1 1 calc R
C15 C 0.1676(3) 0.03536(19) 0.3731(2) 0.0377(10) Uani 1 1 d .
H15 H 0.2162 -0.0069 0.3549 0.045 Uiso 1 1 calc R
C16 C 0.0417(3) 0.0237(2) 0.3768(2) 0.0316(9) Uani 1 1 d .
C17 C -0.0293(3) 0.08421(19) 0.4042(2) 0.0361(10) Uani 1 1 d .
H17 H -0.1159 0.0760 0.4074 0.043 Uiso 1 1 calc R
C18 C 0.0276(3) 0.15825(18) 0.4276(2) 0.0325(9) Uani 1 1 d .
H18 H -0.0202 0.2001 0.4476 0.039 Uiso 1 1 calc R
C19 C 0.2983(3) 0.36894(17) 0.65774(18) 0.0275(9) Uani 1 1 d .
H19A H 0.3852 0.3480 0.6733 0.033 Uiso 1 1 calc R
H19B H 0.3020 0.4273 0.6657 0.033 Uiso 1 1 calc R
C20 C 0.2172(3) 0.33377(19) 0.7206(2) 0.0287(9) Uani 1 1 d .
C21 C 0.0949(3) 0.3595(2) 0.7197(2) 0.0417(10) Uani 1 1 d .
H21 H 0.0615 0.4001 0.6790 0.050 Uiso 1 1 calc R
C22 C 0.0201(3) 0.3275(2) 0.7769(2) 0.0510(11) Uani 1 1 d .
H22 H -0.0639 0.3460 0.7744 0.061 Uiso 1 1 calc R
C23 C 0.0659(4) 0.2692(2) 0.8374(2) 0.0526(11) Uani 1 1 d .
H23 H 0.0152 0.2480 0.8775 0.063 Uiso 1 1 calc R
C24 C 0.1858(4) 0.2428(2) 0.8381(2) 0.0562(12) Uani 1 1 d .
H24 H 0.2185 0.2019 0.8784 0.067 Uiso 1 1 calc R
C25 C 0.2613(3) 0.2748(2) 0.7808(2) 0.0407(10) Uani 1 1 d .
H25 H 0.3449 0.2556 0.7832 0.049 Uiso 1 1 calc R
C26 C 0.3899(3) 0.22825(19) 0.5627(2) 0.0302(9) Uani 1 1 d .
C27 C 0.5073(3) 0.11214(18) 0.6084(2) 0.0442(10) Uani 1 1 d .
H27A H 0.5655 0.1336 0.6603 0.053 Uiso 1 1 calc R
H27B H 0.5474 0.1176 0.5544 0.053 Uiso 1 1 calc R
C28 C 0.4779(3) 0.02583(18) 0.6239(2) 0.0588(12) Uani 1 1 d .
H28A H 0.4347 0.0216 0.6758 0.088 Uiso 1 1 calc R
H28B H 0.5566 -0.0047 0.6350 0.088 Uiso 1 1 calc R
H28C H 0.4234 0.0047 0.5709 0.088 Uiso 1 1 calc R
C29 C 0.0288(3) 0.59584(19) 0.6474(2) 0.0408(10) Uani 1 1 d .
H29A H -0.0199 0.5469 0.6333 0.061 Uiso 1 1 calc R
H29B H -0.0184 0.6322 0.6801 0.061 Uiso 1 1 calc R
H29C H 0.1099 0.5831 0.6844 0.061 Uiso 1 1 calc R
C30 C 0.1909(3) 0.77368(18) 0.3958(2) 0.0531(11) Uani 1 1 d .
H30A H 0.2808 0.7772 0.4209 0.080 Uiso 1 1 calc R
H30B H 0.1517 0.8261 0.3982 0.080 Uiso 1 1 calc R
H30C H 0.1813 0.7559 0.3335 0.080 Uiso 1 1 calc R
C31 C -0.1355(3) -0.06467(19) 0.3493(2) 0.0575(12) Uani 1 1 d .
H31A H -0.1549 -0.0598 0.4100 0.086 Uiso 1 1 calc R
H31B H -0.1563 -0.1184 0.3268 0.086 Uiso 1 1 calc R
H31C H -0.1853 -0.0259 0.3102 0.086 Uiso 1 1 calc R
N1 N 0.2967(2) 0.36558(15) 0.40502(16) 0.0281(7) Uani 1 1 d .
N2 N 0.2103(2) 0.24592(14) 0.44595(17) 0.0278(7) Uani 1 1 d .
O1 O 0.13044(19) 0.71775(13) 0.44691(14) 0.0381(6) Uani 1 1 d .
O2 O 0.05032(19) 0.63289(12) 0.56612(14) 0.0340(6) Uani 1 1 d .
O3 O 0.21401(18) 0.27562(12) 0.30027(14) 0.0362(6) Uani 1 1 d .
O4 O 0.4841(2) 0.26064(13) 0.54848(15) 0.0465(7) Uani 1 1 d .
O5 O 0.38786(19) 0.15449(12) 0.59665(13) 0.0345(6) Uani 1 1 d .
O6 O -0.0041(2) -0.04996(13) 0.35070(14) 0.0465(7) Uani 1 1 d .

loop_
_atom_site_aniso_label
_atom_site_aniso_U_11
_atom_site_aniso_U_22
_atom_site_aniso_U_33
_atom_site_aniso_U_23
_atom_site_aniso_U_13
_atom_site_aniso_U_12
C1 0.031(2) 0.023(2) 0.028(2) -0.0008(18) 0.0009(17) -0.0059(17)
C2 0.021(2) 0.030(2) 0.031(2) -0.0031(19) 0.0025(17) 0.0002(18)
C3 0.034(2) 0.020(2) 0.035(2) -0.0008(19) -0.0002(18) -0.0010(18)
C4 0.035(2) 0.024(2) 0.037(2) 0.0010(19) 0.0082(18) -0.0056(18)
C5 0.028(2) 0.025(2) 0.027(2) 0.0018(18) 0.0076(17) -0.0018(17)
C6 0.025(2) 0.022(2) 0.023(2) -0.0016(17) -0.0002(17) -0.0009(16)
C7 0.024(2) 0.024(2) 0.026(2) 0.0014(18) 0.0002(16) -0.0023(16)
C8 0.043(2) 0.030(2) 0.031(2) 0.0046(19) 0.0112(18) -0.0016(18)
C9 0.033(2) 0.024(2) 0.043(2) -0.0017(19) 0.0111(18) -0.0017(17)
C10 0.027(2) 0.019(2) 0.024(2) -0.0014(17) 0.0039(16) 0.0023(16)
C11 0.032(2) 0.021(2) 0.023(2) 0.0001(17) 0.0038(16) -0.0017(17)
C12 0.031(2) 0.025(2) 0.027(2) 0.001(2) 0.0061(19) 0.0029(17)
C13 0.028(2) 0.024(2) 0.028(2) -0.0018(18) 0.0055(17) 0.0013(18)
C14 0.032(2) 0.033(2) 0.045(2) -0.008(2) 0.0136(18) -0.0048(19)
C15 0.042(3) 0.030(2) 0.045(3) -0.0081(19) 0.016(2) 0.001(2)
C16 0.038(3) 0.025(2) 0.031(2) -0.0019(18) 0.0039(19) -0.004(2)
C17 0.026(2) 0.034(2) 0.048(3) 0.001(2) 0.0051(18) -0.0072(19)
C18 0.031(2) 0.027(2) 0.041(2) -0.0022(19) 0.0096(18) 0.0010(18)
C19 0.026(2) 0.027(2) 0.028(2) -0.0010(17) 0.0009(17) -0.0005(16)
C20 0.037(3) 0.023(2) 0.024(2) -0.0023(18) 0.0020(19) -0.0003(18)
C21 0.051(3) 0.036(2) 0.040(3) 0.008(2) 0.013(2) 0.009(2)
C22 0.053(3) 0.052(3) 0.053(3) 0.004(2) 0.022(2) 0.004(2)
C23 0.062(3) 0.061(3) 0.038(3) 0.000(2) 0.017(2) -0.015(2)
C24 0.070(3) 0.051(3) 0.048(3) 0.028(2) 0.012(2) 0.001(2)
C25 0.037(3) 0.042(3) 0.041(3) 0.008(2) 0.004(2) 0.002(2)
C26 0.049(3) 0.021(2) 0.021(2) 0.0025(18) 0.008(2) 0.007(2)
C27 0.045(3) 0.032(2) 0.058(3) 0.010(2) 0.014(2) 0.016(2)
C28 0.061(3) 0.033(3) 0.087(3) 0.020(2) 0.027(2) 0.026(2)
C29 0.044(3) 0.047(3) 0.034(2) -0.004(2) 0.0130(18) 0.0039(19)
C30 0.064(3) 0.028(2) 0.072(3) 0.019(2) 0.027(2) 0.004(2)
C31 0.059(3) 0.051(3) 0.056(3) 0.003(2) -0.009(2) -0.036(2)
N1 0.042(2) 0.0215(17) 0.0223(18) -0.0015(15) 0.0108(14) -0.0072(14)
N2 0.0365(18) 0.0234(18) 0.0224(18) -0.0004(15) 0.0019(14) -0.0053(14)
O1 0.0482(16) 0.0241(15) 0.0442(16) 0.0097(13) 0.0142(12) 0.0067(12)
O2 0.0389(16) 0.0292(15) 0.0358(15) 0.0015(13) 0.0117(12) 0.0068(12)
O3 0.0524(16) 0.0296(15) 0.0266(15) -0.0042(13) 0.0067(12) -0.0051(12)
O4 0.0339(17) 0.0383(17) 0.0695(19) 0.0144(14) 0.0155(14) 0.0003(13)
O5 0.0361(16) 0.0228(14) 0.0448(16) 0.0084(12) 0.0072(12) 0.0064(12)
O6 0.0523(19) 0.0287(16) 0.0582(17) -0.0111(14) 0.0082(13) -0.0170(13)

loop_
_atom_type_symbol
_atom_type_description
_atom_type_scat_dispersion_real
_atom_type_scat_dispersion_imag
_atom_type_scat_source
C C 0.0033 0.0016 'International Tables Vol C Tables 4.2.6.8 and 6.1.1.4'
H H 0.0000 0.0000 'International Tables Vol C Tables 4.2.6.8 and 6.1.1.4'
N N 0.0061 0.0033 'International Tables Vol C Tables 4.2.6.8 and 6.1.1.4'
O O 0.0106 0.0060 'International Tables Vol C Tables 4.2.6.8 and 6.1.1.4'

loop_
_geom_angle_atom_site_label_1
_geom_angle_atom_site_label_2
_geom_angle_atom_site_label_3
_geom_angle
C2 C1 C6 120.6(3)
C2 C1 H1 119.7
C6 C1 H1 119.7
O2 C2 C1 124.7(3)
O2 C2 C3 115.2(3)
C1 C2 C3 120.1(3)
O1 C3 C4 126.0(3)
O1 C3 C2 114.8(3)
C4 C3 C2 119.2(3)
C3 C4 C5 120.0(3)
C3 C4 H4 120.0
C5 C4 H4 120.0
C6 C5 C4 120.6(3)
C6 C5 C9 115.7(3)
C4 C5 C9 123.6(3)
C5 C6 C1 119.5(3)
C5 C6 C7 116.3(3)
C1 C6 C7 124.3(3)
N1 C7 C10 111.5(2)
N1 C7 C6 107.2(2)
C10 C7 C6 113.9(3)
N1 C7 H7 108.0
C10 C7 H7 108.0
C6 C7 H7 108.0
N1 C8 C9 111.0(3)
N1 C8 H8A 109.4
C9 C8 H8A 109.4
N1 C8 H8B 109.4
C9 C8 H8B 109.4
H8A C8 H8B 108.0
C5 C9 C8 108.3(3)
C5 C9 H9A 110.0
C8 C9 H9A 110.0
C5 C9 H9B 110.0
C8 C9 H9B 110.0
H9A C9 H9B 108.4
C11 C10 C7 112.7(2)
C11 C10 C19 111.1(2)
C7 C10 C19 111.2(2)
C11 C10 H10 107.2
C7 C10 H10 107.2
C19 C10 H10 107.2
N2 C11 C10 109.4(2)
N2 C11 C26 107.7(2)
C10 C11 C26 114.0(2)
N2 C11 H11 108.5
C10 C11 H11 108.5
C26 C11 H11 108.5
O3 C12 N1 121.3(3)
O3 C12 N2 121.4(3)
N1 C12 N2 117.3(3)
C18 C13 C14 120.6(3)
C18 C13 N2 119.7(3)
C14 C13 N2 119.7(3)
C15 C14 C13 119.4(3)
C15 C14 H14 120.3
C13 C14 H14 120.3
C16 C15 C14 120.5(3)
C16 C15 H15 119.8
C14 C15 H15 119.8
O6 C16 C17 124.6(3)
O6 C16 C15 115.2(3)
C17 C16 C15 120.2(3)
C16 C17 C18 119.5(3)
C16 C17 H17 120.3
C18 C17 H17 120.3
C13 C18 C17 119.7(3)
C13 C18 H18 120.1
C17 C18 H18 120.1
C20 C19 C10 112.3(2)
C20 C19 H19A 109.2
C10 C19 H19A 109.2
C20 C19 H19B 109.2
C10 C19 H19B 109.2
H19A C19 H19B 107.9
C25 C20 C21 117.1(3)
C25 C20 C19 121.9(3)
C21 C20 C19 121.0(3)
C20 C21 C22 121.3(3)
C20 C21 H21 119.3
C22 C21 H21 119.3
C23 C22 C21 120.9(4)
C23 C22 H22 119.5
C21 C22 H22 119.5
C24 C23 C22 118.1(4)
C24 C23 H23 120.9
C22 C23 H23 120.9
C23 C24 C25 121.2(4)
C23 C24 H24 119.4
C25 C24 H24 119.4
C20 C25 C24 121.3(3)
C20 C25 H25 119.3
C24 C25 H25 119.3
O4 C26 O5 123.7(3)
O4 C26 C11 125.8(3)
O5 C26 C11 110.4(3)
O5 C27 C28 106.7(3)
O5 C27 H27A 110.4
C28 C27 H27A 110.4
O5 C27 H27B 110.4
C28 C27 H27B 110.4
H27A C27 H27B 108.6
C27 C28 H28A 109.5
C27 C28 H28B 109.5
H28A C28 H28B 109.5
C27 C28 H28C 109.5
H28A C28 H28C 109.5
H28B C28 H28C 109.5
O2 C29 H29A 109.5
O2 C29 H29B 109.5
H29A C29 H29B 109.5
O2 C29 H29C 109.5
H29A C29 H29C 109.5
H29B C29 H29C 109.5
O1 C30 H30A 109.5
O1 C30 H30B 109.5
H30A C30 H30B 109.5
O1 C30 H30C 109.5
H30A C30 H30C 109.5
H30B C30 H30C 109.5
O6 C31 H31A 109.5
O6 C31 H31B 109.5
H31A C31 H31B 109.5
O6 C31 H31C 109.5
H31A C31 H31C 109.5
H31B C31 H31C 109.5
C12 N1 C8 115.9(3)
C12 N1 C7 125.7(3)
C8 N1 C7 118.0(2)
C12 N2 C13 118.8(3)
C12 N2 C11 122.2(3)
C13 N2 C11 118.2(2)
C3 O1 C30 117.4(2)
C2 O2 C29 116.7(2)
C26 O5 C27 115.4(2)
C16 O6 C31 117.9(3)

loop_
_geom_bond_atom_site_label_1
_geom_bond_atom_site_label_2
_geom_bond_distance
C1 C2 1.384(4)
C1 C6 1.391(4)
C1 H1 0.9500
C2 O2 1.372(3)
C2 C3 1.405(4)
C3 O1 1.364(3)
C3 C4 1.388(4)
C4 C5 1.399(4)
C4 H4 0.9500
C5 C6 1.381(4)
C5 C9 1.510(4)
C6 C7 1.531(4)
C7 N1 1.483(3)
C7 C10 1.531(4)
C7 H7 1.0000
C8 N1 1.467(3)
C8 C9 1.517(4)
C8 H8A 0.9900
C8 H8B 0.9900
C9 H9A 0.9900
C9 H9B 0.9900
C10 C11 1.515(3)
C10 C19 1.545(3)
C10 H10 1.0000
C11 N2 1.464(3)
C11 C26 1.525(4)
C11 H11 1.0000
C12 O3 1.229(3)
C12 N1 1.371(3)
C12 N2 1.374(3)
C13 C18 1.365(4)
C13 C14 1.390(4)
C13 N2 1.450(3)
C14 C15 1.380(4)
C14 H14 0.9500
C15 C16 1.377(4)
C15 H15 0.9500
C16 O6 1.368(3)
C16 C17 1.376(4)
C17 C18 1.407(4)
C17 H17 0.9500
C18 H18 0.9500
C19 C20 1.513(4)
C19 H19A 0.9900
C19 H19B 0.9900
C20 C25 1.378(4)
C20 C21 1.382(4)
C21 C22 1.385(4)
C21 H21 0.9500
C22 C23 1.377(4)
C22 H22 0.9500
C23 C24 1.361(4)
C23 H23 0.9500
C24 C25 1.390(4)
C24 H24 0.9500
C25 H25 0.9500
C26 O4 1.200(3)
C26 O5 1.345(3)
C27 O5 1.453(3)
C27 C28 1.513(4)
C27 H27A 0.9900
C27 H27B 0.9900
C28 H28A 0.9800
C28 H28B 0.9800
C28 H28C 0.9800
C29 O2 1.434(3)
C29 H29A 0.9800
C29 H29B 0.9800
C29 H29C 0.9800
C30 O1 1.440(3)
C30 H30A 0.9800
C30 H30B 0.9800
C30 H30C 0.9800
C31 O6 1.430(3)
C31 H31A 0.9800
C31 H31B 0.9800
C31 H31C 0.9800

loop_
_geom_torsion_atom_site_label_1
_geom_torsion_atom_site_label_2
_geom_torsion_atom_site_label_3
_geom_torsion_atom_site_label_4
_geom_torsion
C6 C1 C2 O2 -178.6(3)
C6 C1 C2 C3 1.1(5)
O2 C2 C3 O1 -1.0(4)
C1 C2 C3 O1 179.2(3)
O2 C2 C3 C4 178.7(3)
C1 C2 C3 C4 -1.1(5)
O1 C3 C4 C5 179.8(3)
C2 C3 C4 C5 0.2(5)
C3 C4 C5 C6 0.7(5)
C3 C4 C5 C9 176.1(3)
C4 C5 C6 C1 -0.7(5)
C9 C5 C6 C1 -176.5(3)
C4 C5 C6 C7 178.7(3)
C9 C5 C6 C7 2.9(4)
C2 C1 C6 C5 -0.2(5)
C2 C1 C6 C7 -179.6(3)
C5 C6 C7 N1 -49.9(3)
C1 C6 C7 N1 129.5(3)
C5 C6 C7 C10 -173.7(3)
C1 C6 C7 C10 5.7(4)
C6 C5 C9 C8 50.0(4)
C4 C5 C9 C8 -125.7(3)
N1 C8 C9 C5 -53.7(3)
N1 C7 C10 C11 35.3(3)
C6 C7 C10 C11 156.8(2)
N1 C7 C10 C19 160.8(2)
C6 C7 C10 C19 -77.7(3)
C7 C10 C11 N2 -52.9(3)
C19 C10 C11 N2 -178.5(2)
C7 C10 C11 C26 67.8(3)
C19 C10 C11 C26 -57.8(3)
C18 C13 C14 C15 2.3(5)
N2 C13 C14 C15 179.5(3)
C13 C14 C15 C16 -0.6(5)
C14 C15 C16 O6 178.4(3)
C14 C15 C16 C17 -0.9(5)
O6 C16 C17 C18 -178.5(3)
C15 C16 C17 C18 0.6(5)
C14 C13 C18 C17 -2.6(5)
N2 C13 C18 C17 -179.7(3)
C16 C17 C18 C13 1.1(5)
C11 C10 C19 C20 -66.6(3)
C7 C10 C19 C20 166.9(3)
C10 C19 C20 C25 114.0(3)
C10 C19 C20 C21 -65.7(4)
C25 C20 C21 C22 0.1(5)
C19 C20 C21 C22 179.9(3)
C20 C21 C22 C23 0.6(5)
C21 C22 C23 C24 -1.3(6)
C22 C23 C24 C25 1.3(6)
C21 C20 C25 C24 -0.1(5)
C19 C20 C25 C24 -179.8(3)
C23 C24 C25 C20 -0.7(6)
N2 C11 C26 O4 81.6(4)
C10 C11 C26 O4 -40.0(4)
N2 C11 C26 O5 -95.1(3)
C10 C11 C26 O5 143.3(3)
O3 C12 N1 C8 -3.8(4)
N2 C12 N1 C8 176.2(2)
O3 C12 N1 C7 168.8(3)
N2 C12 N1 C7 -11.2(4)
C9 C8 N1 C12 179.4(3)
C9 C8 N1 C7 6.2(4)
C10 C7 N1 C12 -2.9(4)
C6 C7 N1 C12 -128.2(3)
C10 C7 N1 C8 169.6(2)
C6 C7 N1 C8 44.3(3)
O3 C12 N2 C13 1.3(4)
N1 C12 N2 C13 -178.7(3)
O3 C12 N2 C11 170.2(3)
N1 C12 N2 C11 -9.7(4)
C18 C13 N2 C12 -108.0(3)
C14 C13 N2 C12 74.8(4)
C18 C13 N2 C11 82.6(4)
C14 C13 N2 C11 -94.6(4)
C10 C11 N2 C12 41.5(4)
C26 C11 N2 C12 -83.0(3)
C10 C11 N2 C13 -149.5(3)
C26 C11 N2 C13 86.0(3)
C4 C3 O1 C30 -12.2(5)
C2 C3 O1 C30 167.4(3)
C1 C2 O2 C29 16.0(4)
C3 C2 O2 C29 -163.8(3)
O4 C26 O5 C27 -5.2(4)
C11 C26 O5 C27 171.5(2)
C28 C27 O5 C26 -165.9(3)
C17 C16 O6 C31 1.8(5)
C15 C16 O6 C31 -177.4(3)
